data_4130922
loop_
_publ_author_name
'Zhao, Xiang'
'Bu, Xianhui'
'Nguyen, Edward T.'
'Zhai, Quan-Guo'
'Mao, Chengyu'
'Feng, Pingyun'

_publ_section_title
;
 Multivariable Modular Design of Pore Space Partition.
;
_journal_issue 46
_journal_name_full 'Journal of the American Chemical Society'
_journal_page_first 15102
_journal_page_last 15105
_journal_paper_doi 10.1021/jacs.6b07901
_journal_volume 138
_journal_year 2016
_chemical_formula_moiety 'C30 H6 Cl2 Co2 In3 N12 O20'
_chemical_formula_sum 'C30 H6 Cl2 Co2 In3 N12 O20'
_chemical_formula_weight 1387.69
_space_group_crystal_system hexagonal
_space_group_IT_number 194
_space_group_name_Hall '-P 6c 2c'
_space_group_name_H-M_alt 'P 63/m m c'
_atom_sites_solution_hydrogens geom
_audit_creation_method SHELXL-2014/6
_cell_angle_alpha 90
_cell_angle_beta 90
_cell_angle_gamma 120
_cell_formula_units_Z 2
_cell_length_a 13.9738(19)
_cell_length_b 13.9738(19)
_cell_length_c 18.373(3)
_cell_measurement_reflns_used 1019
_cell_measurement_temperature 174(2)
_cell_measurement_theta_max 21.47
_cell_measurement_theta_min 2.22
_cell_volume 3107.0(8)
_computing_structure_refinement 'SHELXL-2014/6 (Sheldrick, 2014)'
_diffrn_ambient_temperature 174(2)
_diffrn_measured_fraction_theta_full 0.979
_diffrn_measured_fraction_theta_max 1.000
_diffrn_measurement_device_type 'Bruker SMART Apex diffractometer'
_diffrn_radiation_type MoK\a
_diffrn_radiation_wavelength 0.71073
_diffrn_reflns_av_R_equivalents 0.0859
_diffrn_reflns_av_unetI/netI 0.0479
_diffrn_reflns_Laue_measured_fraction_full 0.979
_diffrn_reflns_Laue_measured_fraction_max 1.000
_diffrn_reflns_limit_h_max 16
_diffrn_reflns_limit_h_min -16
_diffrn_reflns_limit_k_max 15
_diffrn_reflns_limit_k_min -15
_diffrn_reflns_limit_l_max 21
_diffrn_reflns_limit_l_min -6
_diffrn_reflns_number 9394
_diffrn_reflns_point_group_measured_fraction_full 0.979
_diffrn_reflns_point_group_measured_fraction_max 1.000
_diffrn_reflns_theta_full 25.242
_diffrn_reflns_theta_max 25.056
_diffrn_reflns_theta_min 1.683
_exptl_absorpt_coefficient_mu 1.770
_exptl_absorpt_correction_T_max 0.7452
_exptl_absorpt_correction_T_min 0.6672
_exptl_absorpt_correction_type multi-scan
_exptl_absorpt_process_details SADABS-2014/5
_exptl_crystal_colour pink
_exptl_crystal_density_diffrn 1.483
_exptl_crystal_description block
_exptl_crystal_F_000 1330
_exptl_crystal_size_max 0.089
_exptl_crystal_size_mid 0.085
_exptl_crystal_size_min 0.081
_refine_diff_density_max 3.088
_refine_diff_density_min -0.738
_refine_diff_density_rms 0.154
_refine_ls_extinction_method none
_refine_ls_goodness_of_fit_ref 1.129
_refine_ls_hydrogen_treatment constr
_refine_ls_matrix_type full
_refine_ls_number_parameters 78
_refine_ls_number_reflns 1081
_refine_ls_number_restraints 33
_refine_ls_restrained_S_all 1.118
_refine_ls_R_factor_all 0.0752
_refine_ls_R_factor_gt 0.0501
_refine_ls_shift/su_max 0.001
_refine_ls_shift/su_mean 0.000
_refine_ls_structure_factor_coef Fsqd
_refine_ls_weighting_details 'w=1/[\s^2^(Fo^2^)+(0.0722P)^2^+15.2708P] where P=(Fo^2^+2Fc^2^)/3'
_refine_ls_weighting_scheme calc
_refine_ls_wR_factor_gt 0.1384
_refine_ls_wR_factor_ref 0.1475
_reflns_Friedel_coverage 0.000
_reflns_number_gt 783
_reflns_number_total 1081
_reflns_threshold_expression 'I > 2\s(I)'
_cod_data_source_file ja6b07901_si_002.cif
_cod_data_source_block CPM-474
_cod_original_cell_volume 3107.0(10)
_cod_database_code 4130922
_shelx_space_group_comment
;
The symmetry employed for this shelxl refinement is uniquely defined
by the following loop, which should always be used as a source of
symmetry information in preference to the above space-group names.
They are only intended as comments.
;
_platon_squeeze_void_probe_radius 1.20
_shelxl_version_number 2014/6

loop_
_space_group_symop_operation_xyz
'x, y, z'
'-y, x-y, z'
'-x+y, -x, z'
'-x, -y, z+1/2'
'y, -x+y, z+1/2'
'x-y, x, z+1/2'
'y, x, -z'
'x-y, -y, -z'
'-x, -x+y, -z'
'-y, -x, -z+1/2'
'-x+y, y, -z+1/2'
'x, x-y, -z+1/2'
'-x, -y, -z'
'y, -x+y, -z'
'x-y, x, -z'
'x, y, -z-1/2'
'-y, x-y, -z-1/2'
'-x+y, -x, -z-1/2'
'-y, -x, z'
'-x+y, y, z'
'x, x-y, z'
'y, x, z-1/2'
'x-y, -y, z-1/2'
'-x, -x+y, z-1/2'

loop_
_atom_site_label
_atom_site_type_symbol
_atom_site_fract_x
_atom_site_fract_y
_atom_site_fract_z
_atom_site_U_iso_or_equiv
_atom_site_adp_type
_atom_site_occupancy
_atom_site_site_symmetry_order
_atom_site_calc_flag
_atom_site_refinement_flags_posn
_atom_site_refinement_flags_adp
_atom_site_refinement_flags_occupancy
In1 In 0.75098(4) 0.24902(4) 0.2500 0.0192(3) Uani 1 4 d S T P
Co1 Co 1.0000 0.0000 0.35304(12) 0.0189(6) Uani 1 6 d S T P
O2 O 0.8603(4) 0.3497(4) 0.3349(2) 0.0220(11) Uani 1 1 d . . .
O1 O 0.6667 0.3333 0.2500 0.024(4) Uani 1 12 d S T P
N1 N 0.8396(4) 0.1604(4) 0.2500 0.0089(15) Uani 1 4 d S TU P
O3 O 1.0769(4) 0.1539(9) 0.4284(5) 0.110(4) Uani 0.57(3) 2 d S T P
Cl1 Cl 1.0769(4) 0.1539(9) 0.4284(5) 0.110(4) Uani 0.43(3) 2 d S T P
N2 N 0.9276(3) 0.0724(3) 0.2890(4) 0.0234(18) Uani 1 2 d S TU P
C1 C 0.8836(8) 0.4418(4) 0.3616(5) 0.018(2) Uani 1 2 d S T P
C2 C 0.9448(8) 0.4724(4) 0.4330(5) 0.019(2) Uani 1 2 d S TU P
C4 C 0.8739(5) 0.1261(5) 0.3079(6) 0.026(2) Uani 1 2 d S TU P
C3 C 0.9731(9) 0.5709(7) 0.4668(5) 0.049(3) Uani 1 1 d . . .
O4 O 0.942(2) 0.642(3) 0.4401(16) 0.069(8) Uani 0.25 1 d . U P
N3 N 0.8583(10) 0.1417(10) 0.3823(13) 0.051(6) Uani 0.5 2 d S T P
H3A H 0.8833 0.1167 0.4156 0.062 Uiso 0.5 2 calc R U P
H3B H 0.8240 0.1760 0.3941 0.062 Uiso 0.5 2 calc R U P

loop_
_atom_site_aniso_label
_atom_site_aniso_U_11
_atom_site_aniso_U_22
_atom_site_aniso_U_33
_atom_site_aniso_U_23
_atom_site_aniso_U_13
_atom_site_aniso_U_12
In1 0.0210(5) 0.0210(5) 0.0173(5) 0.000 0.000 0.0118(5)
Co1 0.0162(7) 0.0162(7) 0.0244(12) 0.000 0.000 0.0081(4)
O2 0.029(3) 0.025(3) 0.020(2) -0.016(2) -0.019(2) 0.019(2)
O1 0.009(5) 0.009(5) 0.052(12) 0.000 0.000 0.005(3)
N1 0.0088(15) 0.0088(15) 0.0097(18) 0.000 0.000 0.0048(11)
O3 0.097(5) 0.170(10) 0.088(6) -0.005(6) -0.002(3) 0.085(5)
Cl1 0.097(5) 0.170(10) 0.088(6) -0.005(6) -0.002(3) 0.085(5)
N2 0.026(3) 0.026(3) 0.029(4) -0.0005(17) 0.0005(17) 0.021(4)
C1 0.008(4) 0.029(4) 0.009(4) -0.0019(19) -0.004(4) 0.004(2)
C2 0.023(5) 0.018(3) 0.017(4) -0.0078(19) -0.016(4) 0.012(2)
C4 0.022(4) 0.022(4) 0.028(5) -0.002(2) 0.002(2) 0.006(4)
C3 0.089(8) 0.046(5) 0.043(5) -0.027(4) -0.049(5) 0.055(6)
O4 0.069(8) 0.068(8) 0.068(8) 0.000(2) -0.002(2) 0.035(4)
N3 0.058(11) 0.058(11) 0.043(13) 0.000(6) 0.000(6) 0.034(13)

loop_
_atom_type_symbol
_atom_type_description
_atom_type_scat_dispersion_real
_atom_type_scat_dispersion_imag
_atom_type_scat_source
C C 0.0033 0.0016 'International Tables Vol C Tables 4.2.6.8 and 6.1.1.4'
H H 0.0000 0.0000 'International Tables Vol C Tables 4.2.6.8 and 6.1.1.4'
N N 0.0061 0.0033 'International Tables Vol C Tables 4.2.6.8 and 6.1.1.4'
O O 0.0106 0.0060 'International Tables Vol C Tables 4.2.6.8 and 6.1.1.4'
Co Co 0.3494 0.9721 'International Tables Vol C Tables 4.2.6.8 and 6.1.1.4'
In In -0.7276 1.3100 'International Tables Vol C Tables 4.2.6.8 and 6.1.1.4'
Cl Cl 0.1484 0.1585 'International Tables Vol C Tables 4.2.6.8 and 6.1.1.4'

loop_
_geom_angle_atom_site_label_1
_geom_angle_atom_site_label_2
_geom_angle_atom_site_label_3
_geom_angle
_geom_angle_site_symmetry_1
_geom_angle_site_symmetry_3
O1 In1 O2 92.79(13) . 10_665
O1 In1 O2 92.79(13) . .
O2 In1 O2 174.4(3) 10_665 .
O1 In1 O2 92.79(13) . 19_665
O2 In1 O2 93.3(3) 10_665 19_665
O2 In1 O2 86.4(3) . 19_665
O1 In1 O2 92.79(13) . 16_556
O2 In1 O2 86.4(3) 10_665 16_556
O2 In1 O2 93.3(3) . 16_556
O2 In1 O2 174.4(3) 19_665 16_556
O1 In1 N1 180.00(3) . .
O2 In1 N1 87.21(13) 10_665 .
O2 In1 N1 87.21(13) . .
O2 In1 N1 87.21(13) 19_665 .
O2 In1 N1 87.21(13) 16_556 .
N2 Co1 N2 91.9(3) 2_645 3_765
N2 Co1 N2 91.9(3) 2_645 .
N2 Co1 N2 91.9(3) 3_765 .
N2 Co1 O3 177.3(3) 2_645 .
N2 Co1 O3 90.0(2) 3_765 .
N2 Co1 O3 90.0(2) . .
N2 Co1 O3 90.0(2) 2_645 3_765
N2 Co1 O3 90.0(2) 3_765 3_765
N2 Co1 O3 177.3(3) . 3_765
O3 Co1 O3 88.0(3) . 3_765
N2 Co1 Cl1 90.0(2) 2_645 3_765
N2 Co1 Cl1 90.0(2) 3_765 3_765
N2 Co1 Cl1 177.3(3) . 3_765
O3 Co1 Cl1 88.0 . 3_765
O3 Co1 Cl1 0.0(4) 3_765 3_765
N2 Co1 O3 90.0(2) 2_645 2_645
N2 Co1 O3 177.3(3) 3_765 2_645
N2 Co1 O3 90.0(2) . 2_645
O3 Co1 O3 88.0(3) . 2_645
O3 Co1 O3 88.0(3) 3_765 2_645
Cl1 Co1 O3 88.0 3_765 2_645
N2 Co1 Cl1 90.0(2) 2_645 2_645
N2 Co1 Cl1 177.3(3) 3_765 2_645
N2 Co1 Cl1 90.0(2) . 2_645
O3 Co1 Cl1 88.0 . 2_645
O3 Co1 Cl1 88.0(3) 3_765 2_645
Cl1 Co1 Cl1 88.0(3) 3_765 2_645
O3 Co1 Cl1 0.0(7) 2_645 2_645
C1 O2 In1 133.7(5) . .
In1 O1 In1 120.0 3_665 2_655
In1 O1 In1 120.0 3_665 .
In1 O1 In1 120.0 2_655 .
C4 N1 C4 104.0(11) . 16_556
C4 N1 In1 128.0(5) . .
C4 N1 In1 128.0(5) 16_556 .
C4 N2 N2 105.0(6) . 16_556
C4 N2 Co1 131.1(7) . .
N2 N2 Co1 123.9(2) 16_556 .
O2 C1 O2 126.5(8) . 21
O2 C1 C2 116.8(4) . .
O2 C1 C2 116.8(4) 21 .
C3 C2 C3 118.0(9) 21 .
C3 C2 C1 121.0(4) 21 .
C3 C2 C1 121.0(4) . .
N2 C4 N1 113.0(9) . .
N2 C4 N3 120.4(13) . .
N1 C4 N3 126.6(14) . .
O4 C3 C2 122.1(14) . .
O4 C3 C3 116.7(13) . 9_766
C2 C3 C3 121.0(4) . 9_766
C4 N3 H3A 120.0 . .
C4 N3 H3B 120.0 . .
H3A N3 H3B 120.0 . .

loop_
_geom_bond_atom_site_label_1
_geom_bond_atom_site_label_2
_geom_bond_distance
_geom_bond_site_symmetry_2
In1 O1 2.0405(10) .
In1 O2 2.143(4) 10_665
In1 O2 2.143(4) .
In1 O2 2.143(4) 19_665
In1 O2 2.143(4) 16_556
In1 N1 2.145(10) .
Co1 N2 2.110(8) 2_645
Co1 N2 2.110(8) 3_765
Co1 N2 2.110(8) .
Co1 O3 2.321(10) .
Co1 O3 2.321(10) 3_765
Co1 Cl1 2.321(10) 3_765
Co1 O3 2.321(10) 2_645
Co1 Cl1 2.321(10) 2_645
O2 C1 1.259(6) .
O1 In1 2.0405(10) 3_665
O1 In1 2.0405(10) 2_655
N1 C4 1.349(12) .
N1 C4 1.349(12) 16_556
N2 C4 1.346(13) .
N2 N2 1.432(16) 16_556
C1 O2 1.259(6) 21
C1 C2 1.508(12) .
C2 C3 1.375(9) 21
C2 C3 1.375(9) .
C4 N3 1.42(2) .
C3 O4 1.36(3) .
C3 C3 1.383(15) 9_766
N3 H3A 0.8600 .
N3 H3B 0.8600 .

loop_
_platon_squeeze_void_nr
_platon_squeeze_void_average_x
_platon_squeeze_void_average_y
_platon_squeeze_void_average_z
_platon_squeeze_void_volume
_platon_squeeze_void_count_electrons
_platon_squeeze_void_content
1 0.333 0.667 0.250 601 127 ' '
2 0.667 0.333 0.750 600 127 ' '
